data_4319455
loop_
_publ_author_name
'M. Tyler Caudle'
'Ronald A. Nieman'
'Victor G. Young'

_publ_section_title
;
 Assembly of the Inorganic Double Helix Mg6(Et2NCO2)12 by Fixation of
 Carbon Dioxide: Crystal and Solution Structure
;
_journal_name_full 'Inorganic Chemistry'
_journal_page_first 1571
_journal_page_last 1575
_journal_paper_doi 10.1021/ic0009425
_journal_volume 40
_journal_year 2001
_chemical_compound_source 'Prof. Ty. Caudle - ASU'
_chemical_formula_sum 'C15 H30 Mg1.5 N3 O6'
_chemical_formula_weight 384.89
_chemical_name_common 00011a
_chemical_name_systematic
; 
 ? 
;
_space_group_IT_number 68
_symmetry_cell_setting orthorhombic
_symmetry_space_group_name_Hall '-C 2a 2ac'
_symmetry_space_group_name_H-M 'C c c a :2'
_atom_sites_solution_hydrogens geom
_atom_sites_solution_primary direct
_atom_sites_solution_secondary difmap
_audit_creation_method SHELXL
_cell_angle_alpha 90.00
_cell_angle_beta 90.00
_cell_angle_gamma 90.00
_cell_formula_units_Z 16
_cell_length_a 21.5480(15)
_cell_length_b 25.094(2)
_cell_length_c 15.4485(11)
_cell_measurement_temperature 173(2)
_cell_volume 8353.4(11)
_computing_structure_refinement 'SHELXL-93 (Sheldrick, 1993)'
_computing_structure_solution 'SHELXS-86 (Sheldrick, 1990)'
_diffrn_ambient_temperature 173(2)
_diffrn_radiation_monochromator graphite
_diffrn_radiation_source 'fine-focus sealed tube'
_diffrn_radiation_type MoK\a
_diffrn_radiation_wavelength 0.71073
_diffrn_reflns_av_R_equivalents 0.0226
_diffrn_reflns_av_sigmaI/netI 0.0126
_diffrn_reflns_limit_h_max 27
_diffrn_reflns_limit_h_min 0
_diffrn_reflns_limit_k_max 32
_diffrn_reflns_limit_k_min 0
_diffrn_reflns_limit_l_max 20
_diffrn_reflns_limit_l_min 0
_diffrn_reflns_number 28838
_diffrn_reflns_theta_max 27.50
_diffrn_reflns_theta_min 1.62
_exptl_absorpt_coefficient_mu 0.133
_exptl_absorpt_correction_T_max 1.000
_exptl_absorpt_correction_T_min 0.852
_exptl_absorpt_correction_type 'SADABS  '
_exptl_crystal_colour Colorless
_exptl_crystal_density_diffrn 1.224
_exptl_crystal_description Euhedral
_exptl_crystal_F_000 3312
_exptl_crystal_size_max 0.35
_exptl_crystal_size_mid 0.35
_exptl_crystal_size_min 0.30
_refine_diff_density_max 0.338
_refine_diff_density_min -0.220
_refine_diff_density_rms 0.038
_refine_ls_extinction_method none
_refine_ls_goodness_of_fit_all 1.045
_refine_ls_goodness_of_fit_obs 1.039
_refine_ls_matrix_type full
_refine_ls_number_parameters 253
_refine_ls_number_reflns 4797
_refine_ls_number_restraints 63
_refine_ls_restrained_S_all 1.043
_refine_ls_restrained_S_obs 1.037
_refine_ls_R_factor_all 0.0434
_refine_ls_R_factor_obs 0.0323
_refine_ls_shift/esd_max 0.000
_refine_ls_shift/esd_mean 0.000
_refine_ls_structure_factor_coef Fsqd
_refine_ls_weighting_details 'w=1/[\s^2^(Fo^2^)+(0.0479P)^2^+5.2226P] where P=(Fo^2^+2Fc^2^)/3'
_refine_ls_weighting_scheme calc
_refine_ls_wR_factor_all 0.0978
_refine_ls_wR_factor_obs 0.0878
_reflns_number_observed 3945
_reflns_number_total 4797
_reflns_observed_criterion >2sigma(I)
_cod_data_source_file ic0009425.cif
_cod_data_source_block IC0009425
_cod_depositor_comments
;
The following automatic conversions were performed:

'_symmetry_cell_setting' value 'Orthorhombic' changed to
'orthorhombic' according to the built-in table from CIF Core
dictionary named 'cif_core.dic' version 2.4.1 from 2010-06-29.

Automatic conversion script
Id: cif_fix_values 1646 2011-03-28 12:23:43Z adriana 

The following automatic conversions were performed:

'_refine_ls_weighting_scheme' value 'calc
w=1/[\s^2^(Fo^2^)+(0.0479P)^2^+5.2226P] where P=(Fo^2^+2Fc^2^)/3' was
changed to 'calc'. New tag '_refine_ls_weighting_details' was
created. The value of the new tag was set to
'w=1/[\s^2^(Fo^2^)+(0.0479P)^2^+5.2226P] where P=(Fo^2^+2Fc^2^)/3'.

Automatic conversion script
Id: cif_fix_values 3143 2015-03-26 13:38:13Z robertas 
;
_cod_original_cell_volume 8353.5(10)
_cod_original_sg_symbol_H-M 'C c c a'
_cod_original_formula_sum 'C15 H30 Mg1.50 N3 O6'
_cod_database_code 4319455

loop_
_symmetry_equiv_pos_as_xyz
'x, y, z'
'-x+1/2, -y, z'
'-x, y, -z+1/2'
'x+1/2, -y, -z+1/2'
'x+1/2, y+1/2, z'
'-x+1, -y+1/2, z'
'-x+1/2, y+1/2, -z+1/2'
'x+1, -y+1/2, -z+1/2'
'-x, -y, -z'
'x-1/2, y, -z'
'x, -y, z-1/2'
'-x-1/2, y, z-1/2'
'-x+1/2, -y+1/2, -z'
'x, y+1/2, -z'
'x+1/2, -y+1/2, z-1/2'
'-x, y+1/2, z-1/2'

loop_
_atom_site_aniso_label
_atom_site_aniso_U_11
_atom_site_aniso_U_22
_atom_site_aniso_U_33
_atom_site_aniso_U_23
_atom_site_aniso_U_13
_atom_site_aniso_U_12
Mg1 0.0285(2) 0.0245(2) 0.0260(2) -0.0045(2) 0.0014(2) -0.0020(2)
Mg2 0.0279(3) 0.0207(3) 0.0225(3) 0.000 0.0004(2) 0.000
O1 0.0330(5) 0.0453(6) 0.0449(6) -0.0018(5) -0.0048(4) -0.0074(4)
C1 0.0292(9) 0.0415(10) 0.0309(9) -0.0010(8) 0.000 0.000
N1 0.0291(8) 0.0456(9) 0.0437(9) -0.0174(8) 0.000 0.000
C2 0.0369(8) 0.0574(10) 0.0640(11) -0.0247(8) 0.0121(8) -0.0016(7)
C3 0.101(2) 0.0634(14) 0.123(2) -0.0158(14) 0.002(2) 0.0296(13)
O2 0.0281(4) 0.0227(4) 0.0239(4) 0.0012(3) 0.0001(3) -0.0007(3)
C4 0.0251(8) 0.0227(7) 0.0248(8) 0.000 0.000 -0.0046(6)
N2 0.0380(8) 0.0331(8) 0.0208(7) 0.000 0.000 0.0046(7)
C5 0.0446(8) 0.0415(7) 0.0236(6) -0.0049(5) 0.0021(6) 0.0050(6)
C6 0.0579(10) 0.0494(9) 0.0598(10) -0.0217(8) -0.0041(8) 0.0025(8)
O3 0.0342(5) 0.0259(4) 0.0328(5) -0.0066(3) 0.0033(4) -0.0012(4)
O4 0.0357(5) 0.0248(4) 0.0305(5) -0.0041(3) 0.0035(4) -0.0002(4)
C7 0.0347(7) 0.0244(6) 0.0268(6) -0.0037(5) -0.0024(5) 0.0018(5)
N3 0.0438(7) 0.0274(6) 0.0493(7) -0.0127(5) 0.0105(6) -0.0020(5)
C8 0.045(2) 0.030(2) 0.057(2) -0.0144(14) 0.0106(15) 0.0031(11)
C9 0.0579(14) 0.0486(13) 0.0518(14) -0.0134(10) 0.0183(11) -0.0100(10)
C8' 0.045(2) 0.030(2) 0.057(2) -0.0144(14) 0.0106(15) 0.0031(11)
C9' 0.051(5) 0.068(5) 0.115(8) 0.005(5) 0.025(5) 0.016(4)
C10 0.0501(9) 0.0287(7) 0.0535(9) -0.0134(6) 0.0031(7) -0.0057(6)
C11 0.0829(14) 0.0489(10) 0.0836(15) 0.0155(10) -0.0053(12) -0.0145(10)
O5 0.0285(4) 0.0298(4) 0.0240(4) 0.0006(3) -0.0020(3) 0.0018(3)
O6 0.0369(5) 0.0270(4) 0.0323(5) -0.0046(4) -0.0060(4) 0.0050(4)
C12 0.0276(6) 0.0276(6) 0.0266(6) -0.0013(5) 0.0005(5) 0.0037(5)
N4 0.0455(7) 0.0289(6) 0.0322(6) 0.0013(5) -0.0106(5) 0.0045(5)
C13 0.0558(9) 0.0258(6) 0.0487(9) 0.0023(6) -0.0140(7) 0.0039(6)
C14 0.0687(12) 0.0463(9) 0.0720(12) -0.0219(9) -0.0127(10) 0.0131(8)
C15 0.0666(11) 0.0451(8) 0.0385(8) 0.0048(7) -0.0213(8) 0.0088(8)
C16 0.0532(10) 0.0745(12) 0.0643(11) -0.0196(10) -0.0258(9) 0.0185(9)

loop_
_atom_site_label
_atom_site_type_symbol
_atom_site_fract_x
_atom_site_fract_y
_atom_site_fract_z
_atom_site_U_iso_or_equiv
_atom_site_thermal_displace_type
_atom_site_occupancy
_atom_site_calc_flag
_atom_site_refinement_flags
_atom_site_disorder_group
Mg1 Mg 0.12424(2) 0.20365(2) 0.67025(3) 0.02634(11) Uani 1 d . .
Mg2 Mg 0.0000 0.16184(2) 0.7500 0.02372(13) Uani 1 d S .
O1 O 0.21025(5) 0.21075(4) 0.71518(7) 0.0411(2) Uani 1 d . .
C1 C 0.23744(9) 0.2500 0.7500 0.0338(4) Uani 1 d S .
N1 N 0.30072(8) 0.2500 0.7500 0.0395(4) Uani 1 d SD .
C2 C 0.33492(8) 0.20921(7) 0.70432(12) 0.0528(4) Uani 1 d D .
H2A H 0.37244(8) 0.22543(7) 0.67838(12) 0.063 Uiso 1 calc R .
H2B H 0.30890(8) 0.19544(7) 0.65648(12) 0.063 Uiso 1 calc R .
C3 C 0.35423(14) 0.16349(10) 0.7606(2) 0.0959(8) Uani 1 d D .
H3A H 0.3764(9) 0.1371(4) 0.7256(3) 0.144 Uiso 1 calc R .
H3B H 0.3173(2) 0.1470(6) 0.7862(11) 0.144 Uiso 1 calc R .
H3C H 0.3815(8) 0.1765(2) 0.8067(9) 0.144 Uiso 1 calc R .
O2 O 0.02889(4) 0.21294(3) 0.65098(5) 0.0249(2) Uani 1 d . .
C4 C 0.0000 0.2500 0.61102(11) 0.0242(3) Uani 1 d S .
N2 N 0.0000 0.2500 0.52407(9) 0.0306(3) Uani 1 d SD .
C5 C 0.03251(7) 0.20886(6) 0.47452(8) 0.0366(3) Uani 1 d D .
H5A H 0.06937(7) 0.19701(6) 0.50757(8) 0.044 Uiso 1 calc R .
H5B H 0.04722(7) 0.22440(6) 0.41930(8) 0.044 Uiso 1 calc R .
C6 C -0.00790(9) 0.16110(7) 0.45514(13) 0.0557(4) Uani 1 d D .
H6A H 0.0153(2) 0.1357(3) 0.4196(8) 0.084 Uiso 1 calc R .
H6B H -0.0450(3) 0.17268(10) 0.4238(8) 0.084 Uiso 1 calc R .
H6C H -0.0202(5) 0.1440(3) 0.50953(13) 0.084 Uiso 1 calc R .
O3 O 0.12337(4) 0.13388(3) 0.61278(6) 0.0310(2) Uani 1 d . .
O4 O 0.03509(4) 0.10302(3) 0.67407(6) 0.0303(2) Uani 1 d . .
C7 C 0.08248(6) 0.09811(5) 0.62632(8) 0.0286(3) Uani 1 d . .
N3 N 0.09099(6) 0.05018(5) 0.58601(9) 0.0402(3) Uani 1 d D .
C8 C 0.1456(2) 0.0401(2) 0.5326(3) 0.0440(9) Uani 0.749(4) d PD -1
H8A H 0.1566(2) 0.0019(2) 0.5353(3) 0.053 Uiso 0.749(4) calc PR -1
H8B H 0.1812(2) 0.0610(2) 0.5549(3) 0.053 Uiso 0.749(4) calc PR -1
C9 C 0.13241(11) 0.05592(9) 0.4394(2) 0.0528(7) Uani 0.749(4) d PD -1
H9A H 0.1681(3) 0.0466(6) 0.4031(2) 0.079 Uiso 0.749(4) calc PR -1
H9B H 0.1251(8) 0.09441(14) 0.4363(2) 0.079 Uiso 0.749(4) calc PR -1
H9C H 0.0955(5) 0.0369(5) 0.4188(4) 0.079 Uiso 0.749(4) calc PR -1
C8' C 0.1378(7) 0.0489(6) 0.5134(9) 0.0440(9) Uani 0.251(4) d PD -2
H8C H 0.1455(7) 0.0854(6) 0.4916(9) 0.053 Uiso 0.251(4) calc PR -2
H8D H 0.1222(7) 0.0268(6) 0.4650(9) 0.053 Uiso 0.251(4) calc PR -2
C9' C 0.1970(4) 0.0254(4) 0.5497(7) 0.078(3) Uani 0.251(4) d PD -2
H9D H 0.2278(12) 0.0220(26) 0.5033(12) 0.118 Uiso 0.251(4) calc PR -2
H9E H 0.1883(7) -0.0099(13) 0.5741(41) 0.118 Uiso 0.251(4) calc PR -2
H9F H 0.2133(18) 0.0488(15) 0.5951(32) 0.118 Uiso 0.251(4) calc PR -2
C10 C 0.04913(8) 0.00577(6) 0.60212(10) 0.0441(4) Uani 1 d D .
H10A H 0.04699(8) -0.01674(6) 0.54957(10) 0.053 Uiso 1 calc R .
H10B H 0.00698(8) 0.01985(6) 0.61343(10) 0.053 Uiso 1 calc R .
C11 C 0.06901(11) -0.02821(8) 0.6777(2) 0.0718(6) Uani 1 d D .
H11A H 0.0398(4) -0.0578(4) 0.6848(7) 0.108 Uiso 1 calc R .
H11B H 0.0694(7) -0.0066(2) 0.7305(2) 0.108 Uiso 1 calc R .
H11C H 0.1107(3) -0.0423(5) 0.6669(5) 0.108 Uiso 1 calc R .
O5 O 0.09277(4) 0.18057(3) 0.78957(5) 0.0274(2) Uani 1 d . .
O6 O 0.13482(4) 0.22831(4) 0.89711(6) 0.0321(2) Uani 1 d . .
C12 C 0.12316(6) 0.18427(5) 0.86198(8) 0.0272(3) Uani 1 d . .
N4 N 0.14259(6) 0.13928(5) 0.90047(7) 0.0356(3) Uani 1 d D .
C13 C 0.13361(8) 0.08694(6) 0.86083(11) 0.0434(4) Uani 1 d D .
H13A H 0.09650(8) 0.08822(6) 0.82310(11) 0.052 Uiso 1 calc R .
H13B H 0.12557(8) 0.06047(6) 0.90701(11) 0.052 Uiso 1 calc R .
C14 C 0.18859(9) 0.06870(7) 0.80786(13) 0.0623(5) Uani 1 d D .
H14A H 0.1789(3) 0.0345(3) 0.7803(8) 0.093 Uiso 1 calc R .
H14B H 0.2247(2) 0.0644(6) 0.8457(2) 0.093 Uiso 1 calc R .
H14C H 0.1978(4) 0.0953(3) 0.7633(6) 0.093 Uiso 1 calc R .
C15 C 0.17829(8) 0.14345(7) 0.98096(10) 0.0501(4) Uani 1 d D .
H15A H 0.17944(8) 0.10799(7) 1.00900(10) 0.060 Uiso 1 calc R .
H15B H 0.15643(8) 0.16809(7) 1.02064(10) 0.060 Uiso 1 calc R .
C16 C 0.24422(9) 0.16293(8) 0.96904(13) 0.0640(5) Uani 1 d D .
H16A H 0.2652(2) 0.1639(6) 1.0253(2) 0.096 Uiso 1 calc R .
H16B H 0.24367(9) 0.1988(3) 0.9440(9) 0.096 Uiso 1 calc R .
H16C H 0.2665(2) 0.1387(4) 0.9301(8) 0.096 Uiso 1 calc R .

loop_
_atom_type_symbol
_atom_type_description
_atom_type_scat_dispersion_real
_atom_type_scat_dispersion_imag
_atom_type_scat_source
C C 0.0033 0.0016 'International Tables Vol C Tables 4.2.6.8 and 6.1.1.4'
H H 0.0000 0.0000 'International Tables Vol C Tables 4.2.6.8 and 6.1.1.4'
N N 0.0061 0.0033 'International Tables Vol C Tables 4.2.6.8 and 6.1.1.4'
O O 0.0106 0.0060 'International Tables Vol C Tables 4.2.6.8 and 6.1.1.4'
Mg Mg 0.0486 0.0363 'International Tables Vol C Tables 4.2.6.8 and 6.1.1.4'

loop_
_geom_angle_atom_site_label_1
_geom_angle_atom_site_label_2
_geom_angle_atom_site_label_3
_geom_angle
_geom_angle_site_symmetry_1
_geom_angle_site_symmetry_3
_geom_angle_publ_flag
O3 Mg1 O1 104.29(4) . . ?
O3 Mg1 O6 121.59(4) . 8_456 ?
O1 Mg1 O6 89.94(4) . 8_456 ?
O3 Mg1 O5 98.72(4) . . ?
O1 Mg1 O5 91.14(4) . . ?
O6 Mg1 O5 137.99(4) 8_456 . ?
O3 Mg1 O2 91.47(4) . . ?
O1 Mg1 O2 163.15(4) . . ?
O6 Mg1 O2 86.73(4) 8_456 . ?
O5 Mg1 O2 80.45(4) . . ?
O3 Mg1 C12 143.06(4) . 8_456 ?
O1 Mg1 C12 88.87(4) . 8_456 ?
O6 Mg1 C12 22.39(4) 8_456 8_456 ?
O5 Mg1 C12 115.64(4) . 8_456 ?
O2 Mg1 C12 81.79(4) . 8_456 ?
O3 Mg1 Mg2 82.58(3) . . ?
O1 Mg1 Mg2 133.69(4) . . ?
O6 Mg1 Mg2 125.81(3) 8_456 . ?
O5 Mg1 Mg2 42.88(3) . . ?
O2 Mg1 Mg2 41.57(2) . . ?
C12 Mg1 Mg2 113.07(3) 8_456 . ?
O3 Mg1 Mg1 160.24(4) . 8_456 ?
O1 Mg1 Mg1 71.60(3) . 8_456 ?
O6 Mg1 Mg1 78.09(3) 8_456 8_456 ?
O5 Mg1 Mg1 62.59(3) . 8_456 ?
O2 Mg1 Mg1 91.55(2) . 8_456 ?
C12 Mg1 Mg1 56.69(3) 8_456 8_456 ?
Mg2 Mg1 Mg1 86.783(13) . 8_456 ?
O4 Mg2 O4 86.79(5) . 3_556 ?
O4 Mg2 O2 168.22(4) . 3_556 ?
O4 Mg2 O2 84.97(3) 3_556 3_556 ?
O4 Mg2 O2 84.97(3) . . ?
O4 Mg2 O2 168.22(4) 3_556 . ?
O2 Mg2 O2 104.34(5) 3_556 . ?
O4 Mg2 O5 110.00(4) . 3_556 ?
O4 Mg2 O5 88.67(3) 3_556 3_556 ?
O2 Mg2 O5 78.25(3) 3_556 3_556 ?
O2 Mg2 O5 86.25(3) . 3_556 ?
O4 Mg2 O5 88.67(3) . . ?
O4 Mg2 O5 110.00(4) 3_556 . ?
O2 Mg2 O5 86.25(3) 3_556 . ?
O2 Mg2 O5 78.25(3) . . ?
O5 Mg2 O5 154.66(5) 3_556 . ?
O4 Mg2 Mg1 142.16(3) . 3_556 ?
O4 Mg2 Mg1 72.41(3) 3_556 3_556 ?
O2 Mg2 Mg1 41.52(2) 3_556 3_556 ?
O2 Mg2 Mg1 109.71(3) . 3_556 ?
O5 Mg2 Mg1 40.56(2) 3_556 3_556 ?
O5 Mg2 Mg1 127.77(3) . 3_556 ?
O4 Mg2 Mg1 72.40(3) . . ?
O4 Mg2 Mg1 142.16(3) 3_556 . ?
O2 Mg2 Mg1 109.71(3) 3_556 . ?
O2 Mg2 Mg1 41.53(2) . . ?
O5 Mg2 Mg1 127.77(3) 3_556 . ?
O5 Mg2 Mg1 40.56(2) . . ?
Mg1 Mg2 Mg1 140.81(2) 3_556 . ?
C1 O1 Mg1 130.53(10) . . ?
O1 C1 O1 124.9(2) 8_456 . ?
O1 C1 N1 117.56(9) 8_456 . ?
O1 C1 N1 117.57(9) . . ?
C1 N1 C2 120.66(9) . 8_456 ?
C1 N1 C2 120.66(9) . . ?
C2 N1 C2 118.7(2) 8_456 . ?
N1 C2 C3 113.6(2) . . ?
C4 O2 Mg1 128.98(6) . . ?
C4 O2 Mg2 130.89(7) . . ?
Mg1 O2 Mg2 96.90(4) . . ?
O2 C4 O2 122.24(15) . 6_455 ?
O2 C4 N2 118.88(7) . . ?
O2 C4 N2 118.88(7) 6_455 . ?
C4 N2 C5 121.53(7) . 6_455 ?
C4 N2 C5 121.53(7) . . ?
C5 N2 C5 116.93(14) 6_455 . ?
N2 C5 C6 112.78(12) . . ?
C7 O3 Mg1 124.07(8) . . ?
C7 O4 Mg2 135.04(8) . . ?
O4 C7 O3 125.78(11) . . ?
O4 C7 N3 117.35(12) . . ?
O3 C7 N3 116.87(11) . . ?
C7 N3 C10 120.86(12) . . ?
C7 N3 C8 121.2(2) . . ?
C10 N3 C8 117.7(2) . . ?
C7 N3 C8' 116.5(7) . . ?
C10 N3 C8' 121.7(7) . . ?
N3 C8 C9 109.8(2) . . ?
N3 C8' C9' 107.2(9) . . ?
N3 C10 C11 112.92(14) . . ?
C12 O5 Mg1 126.00(8) . . ?
C12 O5 Mg2 137.00(8) . . ?
Mg1 O5 Mg2 96.56(4) . . ?
C12 O6 Mg1 120.01(8) . 8_456 ?
O6 C12 O5 122.37(11) . . ?
O6 C12 N4 119.07(11) . . ?
O5 C12 N4 118.57(11) . . ?
O6 C12 Mg1 37.59(6) . 8_456 ?
O5 C12 Mg1 85.67(7) . 8_456 ?
N4 C12 Mg1 154.48(9) . 8_456 ?
C12 N4 C13 121.91(11) . . ?
C12 N4 C15 118.64(12) . . ?
C13 N4 C15 119.26(11) . . ?
N4 C13 C14 113.27(14) . . ?
N4 C15 C16 114.35(14) . . ?

loop_
_geom_bond_atom_site_label_1
_geom_bond_atom_site_label_2
_geom_bond_distance
_geom_bond_site_symmetry_2
_geom_bond_publ_flag
Mg1 O3 1.9632(9) . ?
Mg1 O1 1.9871(11) . ?
Mg1 O6 2.0124(10) 8_456 ?
Mg1 O5 2.0477(10) . ?
Mg1 O2 2.0892(10) . ?
Mg1 C12 2.8563(13) 8_456 ?
Mg1 Mg2 3.1283(5) . ?
Mg1 Mg1 3.3886(8) 8_456 ?
Mg2 O4 2.0312(9) . ?
Mg2 O4 2.0312(9) 3_556 ?
Mg2 O2 2.0909(9) 3_556 ?
Mg2 O2 2.0910(9) . ?
Mg2 O5 2.1426(9) 3_556 ?
Mg2 O5 2.1426(9) . ?
Mg2 Mg1 3.1281(5) 3_556 ?
O1 C1 1.2660(13) . ?
C1 O1 1.2659(13) 8_456 ?
C1 N1 1.363(3) . ?
N1 C2 1.445(2) 8_456 ?
N1 C2 1.445(2) . ?
C2 C3 1.498(3) . ?
O2 C4 1.2780(11) . ?
C4 O2 1.2781(11) 6_455 ?
C4 N2 1.343(2) . ?
N2 C5 1.4637(15) 6_455 ?
N2 C5 1.4638(15) . ?
C5 C6 1.511(2) . ?
O3 C7 1.275(2) . ?
O4 C7 1.266(2) . ?
C7 N3 1.367(2) . ?
N3 C10 1.455(2) . ?
N3 C8 1.459(4) . ?
N3 C8' 1.508(14) . ?
C8 C9 1.520(5) . ?
C8' C9' 1.514(13) . ?
C10 C11 1.508(3) . ?
O5 C12 1.299(2) . ?
O6 C12 1.257(2) . ?
O6 Mg1 2.0123(10) 8_456 ?
C12 N4 1.343(2) . ?
C12 Mg1 2.8564(13) 8_456 ?
N4 C13 1.462(2) . ?
N4 C15 1.466(2) . ?
C13 C14 1.511(2) . ?
C15 C16 1.514(3) . ?

loop_
_geom_torsion_atom_site_label_1
_geom_torsion_atom_site_label_2
_geom_torsion_atom_site_label_3
_geom_torsion_atom_site_label_4
_geom_torsion
_geom_torsion_site_symmetry_1
_geom_torsion_site_symmetry_2
_geom_torsion_site_symmetry_3
_geom_torsion_site_symmetry_4
_geom_torsion_publ_flag
O3 Mg1 Mg2 O4 1.96(4) . . . . ?
O1 Mg1 Mg2 O4 -100.74(6) . . . . ?
O6 Mg1 Mg2 O4 125.83(5) 8_456 . . . ?
O5 Mg1 Mg2 O4 -109.46(5) . . . . ?
O2 Mg1 Mg2 O4 102.67(4) . . . . ?
C12 Mg1 Mg2 O4 147.10(4) 8_456 . . . ?
Mg1 Mg1 Mg2 O4 -161.35(3) 8_456 . . . ?
O3 Mg1 Mg2 O4 61.70(6) . . . 3_556 ?
O1 Mg1 Mg2 O4 -41.00(7) . . . 3_556 ?
O6 Mg1 Mg2 O4 -174.42(6) 8_456 . . 3_556 ?
O5 Mg1 Mg2 O4 -49.71(6) . . . 3_556 ?
O2 Mg1 Mg2 O4 162.42(6) . . . 3_556 ?
C12 Mg1 Mg2 O4 -153.16(5) 8_456 . . 3_556 ?
Mg1 Mg1 Mg2 O4 -101.61(5) 8_456 . . 3_556 ?
O3 Mg1 Mg2 O2 169.72(4) . . . 3_556 ?
O1 Mg1 Mg2 O2 67.02(6) . . . 3_556 ?
O6 Mg1 Mg2 O2 -66.40(5) 8_456 . . 3_556 ?
O5 Mg1 Mg2 O2 58.31(4) . . . 3_556 ?
O2 Mg1 Mg2 O2 -89.56(6) . . . 3_556 ?
C12 Mg1 Mg2 O2 -45.14(4) 8_456 . . 3_556 ?
Mg1 Mg1 Mg2 O2 6.41(3) 8_456 . . 3_556 ?
O3 Mg1 Mg2 O2 -100.71(5) . . . . ?
O1 Mg1 Mg2 O2 156.58(6) . . . . ?
O6 Mg1 Mg2 O2 23.16(5) 8_456 . . . ?
O5 Mg1 Mg2 O2 147.87(5) . . . . ?
O2 Mg1 Mg2 O2 0.0 . . . . ?
C12 Mg1 Mg2 O2 44.43(4) 8_456 . . . ?
Mg1 Mg1 Mg2 O2 95.98(4) 8_456 . . . ?
O3 Mg1 Mg2 O5 -100.05(5) . . . 3_556 ?
O1 Mg1 Mg2 O5 157.25(6) . . . 3_556 ?
O6 Mg1 Mg2 O5 23.82(5) 8_456 . . 3_556 ?
O5 Mg1 Mg2 O5 148.53(6) . . . 3_556 ?
O2 Mg1 Mg2 O5 0.66(5) . . . 3_556 ?
C12 Mg1 Mg2 O5 45.09(5) 8_456 . . 3_556 ?
Mg1 Mg1 Mg2 O5 96.64(4) 8_456 . . 3_556 ?
O3 Mg1 Mg2 O5 111.41(5) . . . . ?
O1 Mg1 Mg2 O5 8.71(6) . . . . ?
O6 Mg1 Mg2 O5 -124.71(5) 8_456 . . . ?
O5 Mg1 Mg2 O5 0.0 . . . . ?
O2 Mg1 Mg2 O5 -147.87(5) . . . . ?
C12 Mg1 Mg2 O5 -103.44(5) 8_456 . . . ?
Mg1 Mg1 Mg2 O5 -51.90(4) 8_456 . . . ?
O3 Mg1 Mg2 Mg1 -155.27(3) . . . 3_556 ?
O1 Mg1 Mg2 Mg1 102.03(5) . . . 3_556 ?
O6 Mg1 Mg2 Mg1 -31.39(4) 8_456 . . 3_556 ?
O5 Mg1 Mg2 Mg1 93.32(4) . . . 3_556 ?
O2 Mg1 Mg2 Mg1 -54.55(4) . . . 3_556 ?
C12 Mg1 Mg2 Mg1 -10.13(3) 8_456 . . 3_556 ?
Mg1 Mg1 Mg2 Mg1 41.421(11) 8_456 . . 3_556 ?
O3 Mg1 O1 C1 172.36(9) . . . . ?
O6 Mg1 O1 C1 49.65(10) 8_456 . . . ?
O5 Mg1 O1 C1 -88.34(10) . . . . ?
O2 Mg1 O1 C1 -28.8(2) . . . . ?
C12 Mg1 O1 C1 27.29(10) 8_456 . . . ?
Mg2 Mg1 O1 C1 -94.26(10) . . . . ?
Mg1 Mg1 O1 C1 -27.80(9) 8_456 . . . ?
Mg1 O1 C1 O1 20.29(7) . . . 8_456 ?
Mg1 O1 C1 N1 -159.71(7) . . . . ?
O1 C1 N1 C2 5.95(11) 8_456 . . 8_456 ?
O1 C1 N1 C2 -174.05(11) . . . 8_456 ?
O1 C1 N1 C2 -174.06(11) 8_456 . . . ?
O1 C1 N1 C2 5.94(11) . . . . ?
C1 N1 C2 C3 -95.3(2) . . . . ?
C2 N1 C2 C3 84.7(2) 8_456 . . . ?
O3 Mg1 O2 C4 -121.81(11) . . . . ?
O1 Mg1 O2 C4 78.7(2) . . . . ?
O6 Mg1 O2 C4 -0.25(11) 8_456 . . . ?
O5 Mg1 O2 C4 139.59(11) . . . . ?
C12 Mg1 O2 C4 21.71(11) 8_456 . . . ?
Mg2 Mg1 O2 C4 161.12(12) . . . . ?
Mg1 Mg1 O2 C4 77.72(11) 8_456 . . . ?
O3 Mg1 O2 Mg2 77.07(4) . . . . ?
O1 Mg1 O2 Mg2 -82.5(2) . . . . ?
O6 Mg1 O2 Mg2 -161.37(4) 8_456 . . . ?
O5 Mg1 O2 Mg2 -21.53(4) . . . . ?
C12 Mg1 O2 Mg2 -139.41(4) 8_456 . . . ?
Mg2 Mg1 O2 Mg2 0.0 . . . . ?
Mg1 Mg1 O2 Mg2 -83.39(3) 8_456 . . . ?
O4 Mg2 O2 C4 130.44(10) . . . . ?
O4 Mg2 O2 C4 84.6(2) 3_556 . . . ?
O2 Mg2 O2 C4 -56.89(9) 3_556 . . . ?
O5 Mg2 O2 C4 19.96(10) 3_556 . . . ?
O5 Mg2 O2 C4 -139.87(10) . . . . ?
Mg1 Mg2 O2 C4 -13.71(10) 3_556 . . . ?
Mg1 Mg2 O2 C4 -160.56(11) . . . . ?
O4 Mg2 O2 Mg1 -69.00(4) . . . . ?
O4 Mg2 O2 Mg1 -114.8(2) 3_556 . . . ?
O2 Mg2 O2 Mg1 103.67(4) 3_556 . . . ?
O5 Mg2 O2 Mg1 -179.47(4) 3_556 . . . ?
O5 Mg2 O2 Mg1 20.69(3) . . . . ?
Mg1 Mg2 O2 Mg1 146.85(2) 3_556 . . . ?
Mg1 Mg2 O2 Mg1 0.0 . . . . ?
Mg1 O2 C4 O2 -103.72(8) . . . 6_455 ?
Mg2 O2 C4 O2 51.13(7) . . . 6_455 ?
Mg1 O2 C4 N2 76.29(8) . . . . ?
Mg2 O2 C4 N2 -128.87(7) . . . . ?
O2 C4 N2 C5 179.63(8) . . . 6_455 ?
O2 C4 N2 C5 -0.36(8) 6_455 . . 6_455 ?
O2 C4 N2 C5 -0.36(8) . . . . ?
O2 C4 N2 C5 179.64(8) 6_455 . . . ?
C4 N2 C5 C6 89.68(12) . . . . ?
C5 N2 C5 C6 -90.32(12) 6_455 . . . ?
O1 Mg1 O3 C7 129.64(10) . . . . ?
O6 Mg1 O3 C7 -131.42(10) 8_456 . . . ?
O5 Mg1 O3 C7 36.21(10) . . . . ?
O2 Mg1 O3 C7 -44.35(10) . . . . ?
C12 Mg1 O3 C7 -122.61(10) 8_456 . . . ?
Mg2 Mg1 O3 C7 -3.64(10) . . . . ?
Mg1 Mg1 O3 C7 54.35(15) 8_456 . . . ?
O4 Mg2 O4 C7 -149.16(13) 3_556 . . . ?
O2 Mg2 O4 C7 -103.5(2) 3_556 . . . ?
O2 Mg2 O4 C7 39.28(12) . . . . ?
O5 Mg2 O4 C7 123.43(12) 3_556 . . . ?
O5 Mg2 O4 C7 -39.04(12) . . . . ?
Mg1 Mg2 O4 C7 155.29(10) 3_556 . . . ?
Mg1 Mg2 O4 C7 -1.21(11) . . . . ?
Mg2 O4 C7 O3 -1.2(2) . . . . ?
Mg2 O4 C7 N3 178.37(9) . . . . ?
Mg1 O3 C7 O4 4.3(2) . . . . ?
Mg1 O3 C7 N3 -175.26(9) . . . . ?
O4 C7 N3 C10 -3.8(2) . . . . ?
O3 C7 N3 C10 175.79(13) . . . . ?
O4 C7 N3 C8 -177.4(2) . . . . ?
O3 C7 N3 C8 2.2(2) . . . . ?
O4 C7 N3 C8' 165.5(6) . . . . ?
O3 C7 N3 C8' -14.9(6) . . . . ?
C7 N3 C8 C9 -90.1(4) . . . . ?
C10 N3 C8 C9 96.1(3) . . . . ?
C8' N3 C8 C9 -13.2(30) . . . . ?
C7 N3 C8' C9' 100.5(10) . . . . ?
C10 N3 C8' C9' -90.3(11) . . . . ?
C8 N3 C8' C9' -10.8(23) . . . . ?
C7 N3 C10 C11 -88.8(2) . . . . ?
C8 N3 C10 C11 85.1(2) . . . . ?
C8' N3 C10 C11 102.5(6) . . . . ?
O3 Mg1 O5 C12 117.46(9) . . . . ?
O1 Mg1 O5 C12 12.81(10) . . . . ?
O6 Mg1 O5 C12 -78.36(11) 8_456 . . . ?
O2 Mg1 O5 C12 -152.51(10) . . . . ?
C12 Mg1 O5 C12 -76.47(9) 8_456 . . . ?
Mg2 Mg1 O5 C12 -173.48(11) . . . . ?
Mg1 Mg1 O5 C12 -55.73(9) 8_456 . . . ?
O3 Mg1 O5 Mg2 -69.06(4) . . . . ?
O1 Mg1 O5 Mg2 -173.71(4) . . . . ?
O6 Mg1 O5 Mg2 95.12(6) 8_456 . . . ?
O2 Mg1 O5 Mg2 20.97(4) . . . . ?
C12 Mg1 O5 Mg2 97.00(4) 8_456 . . . ?
Mg2 Mg1 O5 Mg2 0.0 . . . . ?
Mg1 Mg1 O5 Mg2 117.75(4) 8_456 . . . ?
O4 Mg2 O5 C12 -123.71(11) . . . . ?
O4 Mg2 O5 C12 -37.61(12) 3_556 . . . ?
O2 Mg2 O5 C12 45.65(12) 3_556 . . . ?
O2 Mg2 O5 C12 151.15(12) . . . . ?
O5 Mg2 O5 C12 97.68(11) 3_556 . . . ?
Mg1 Mg2 O5 C12 45.21(12) 3_556 . . . ?
Mg1 Mg2 O5 C12 172.26(13) . . . . ?
O4 Mg2 O5 Mg1 64.03(4) . . . . ?
O4 Mg2 O5 Mg1 150.13(4) 3_556 . . . ?
O2 Mg2 O5 Mg1 -126.61(4) 3_556 . . . ?
O2 Mg2 O5 Mg1 -21.11(4) . . . . ?
O5 Mg2 O5 Mg1 -74.58(3) 3_556 . . . ?
Mg1 Mg2 O5 Mg1 -127.05(3) 3_556 . . . ?
Mg1 Mg2 O5 Mg1 0.0 . . . . ?
Mg1 O6 C12 O5 -14.1(2) 8_456 . . . ?
Mg1 O6 C12 N4 166.04(9) 8_456 . . . ?
Mg1 O6 C12 Mg1 0.0 8_456 . . 8_456 ?
Mg1 O5 C12 O6 69.35(15) . . . . ?
Mg2 O5 C12 O6 -101.12(14) . . . . ?
Mg1 O5 C12 N4 -110.78(12) . . . . ?
Mg2 O5 C12 N4 78.7(2) . . . . ?
Mg1 O5 C12 Mg1 60.78(8) . . . 8_456 ?
Mg2 O5 C12 Mg1 -109.69(9) . . . 8_456 ?
O6 C12 N4 C13 -176.59(13) . . . . ?
O5 C12 N4 C13 3.5(2) . . . . ?
Mg1 C12 N4 C13 -156.6(2) 8_456 . . . ?
O6 C12 N4 C15 -1.7(2) . . . . ?
O5 C12 N4 C15 178.41(12) . . . . ?
Mg1 C12 N4 C15 18.3(3) 8_456 . . . ?
C12 N4 C13 C14 93.7(2) . . . . ?
C15 N4 C13 C14 -81.1(2) . . . . ?
C12 N4 C15 C16 -73.3(2) . . . . ?
C13 N4 C15 C16 101.8(2) . . . . ?
